data_7222292
loop_
_publ_author_name
'Zhang, Jing'
'Sun, Jing'
'Yan, Chao Guo'

_publ_section_title
;
 Efficient synthesis of functionalized spiro[indoline-3,4'-pyridines] and
 spiro[indene-2,4'-pyridines] via three-component reaction
;
_journal_name_full 'RSC Adv.'
_journal_paper_doi 10.1039/C5RA15139B
_journal_year 2015
_chemical_formula_moiety 'C39 H32 N4 O4'
_chemical_formula_sum 'C39 H32 N4 O4'
_chemical_formula_weight 620.69
_chemical_name_systematic
; 
 ? 
;
_space_group_IT_number 2
_symmetry_cell_setting triclinic
_symmetry_space_group_name_Hall '-P 1'
_symmetry_space_group_name_H-M 'P -1'
_atom_sites_solution_hydrogens geom
_atom_sites_solution_primary direct
_atom_sites_solution_secondary difmap
_audit_creation_method SHELXL-97
_audit_update_record
;
2015-06-26 deposited with the CCDC.
2015-09-24 downloaded from the CCDC.
;
_cell_angle_alpha 82.406(5)
_cell_angle_beta 69.137(5)
_cell_angle_gamma 64.352(5)
_cell_formula_units_Z 2
_cell_length_a 10.7565(16)
_cell_length_b 12.240(2)
_cell_length_c 14.678(2)
_cell_measurement_reflns_used 7142
_cell_measurement_temperature 296(2)
_cell_measurement_theta_max 26.73
_cell_measurement_theta_min 2.25
_cell_volume 1627.3(4)
_computing_cell_refinement 'Bruker SMART'
_computing_data_collection 'Bruker SMART'
_computing_data_reduction 'Bruker SAINT'
_computing_molecular_graphics 'Bruker SHELXTL'
_computing_publication_material 'Bruker SHELXTL'
_computing_structure_refinement 'SHELXL-97 (Sheldrick, 2008)'
_computing_structure_solution 'SHELXS-97 (Sheldrick, 2008)'
_diffrn_ambient_temperature 296(2)
_diffrn_measured_fraction_theta_full 0.982
_diffrn_measured_fraction_theta_max 0.982
_diffrn_measurement_device_type 'CCD area detector'
_diffrn_measurement_method 'phi and omega scans'
_diffrn_radiation_monochromator graphite
_diffrn_radiation_source 'fine-focus sealed tube'
_diffrn_radiation_type MoK\a
_diffrn_radiation_wavelength 0.71073
_diffrn_reflns_av_R_equivalents 0.0573
_diffrn_reflns_av_sigmaI/netI 0.0746
_diffrn_reflns_limit_h_max 14
_diffrn_reflns_limit_h_min -14
_diffrn_reflns_limit_k_max 15
_diffrn_reflns_limit_k_min -15
_diffrn_reflns_limit_l_max 19
_diffrn_reflns_limit_l_min -19
_diffrn_reflns_number 24921
_diffrn_reflns_theta_full 27.64
_diffrn_reflns_theta_max 27.64
_diffrn_reflns_theta_min 1.49
_exptl_absorpt_coefficient_mu 0.083
_exptl_absorpt_correction_T_max 0.982
_exptl_absorpt_correction_T_min 0.971
_exptl_absorpt_correction_type multi-scan
_exptl_absorpt_process_details sadabs
_exptl_crystal_colour colorless
_exptl_crystal_density_diffrn 1.267
_exptl_crystal_density_method 'not measured'
_exptl_crystal_description block
_exptl_crystal_F_000 652
_exptl_crystal_size_max 0.36
_exptl_crystal_size_mid 0.24
_exptl_crystal_size_min 0.22
_refine_diff_density_max 0.327
_refine_diff_density_min -0.305
_refine_diff_density_rms 0.081
_refine_ls_extinction_method none
_refine_ls_goodness_of_fit_ref 1.047
_refine_ls_hydrogen_treatment constr
_refine_ls_matrix_type full
_refine_ls_number_parameters 427
_refine_ls_number_reflns 7430
_refine_ls_number_restraints 0
_refine_ls_restrained_S_all 1.047
_refine_ls_R_factor_all 0.1203
_refine_ls_R_factor_gt 0.0583
_refine_ls_shift/su_max 0.000
_refine_ls_shift/su_mean 0.000
_refine_ls_structure_factor_coef Fsqd
_refine_ls_weighting_details 'calc w=1/[\s^2^(Fo^2^)+(0.0749P)^2^+0.1650P] where P=(Fo^2^+2Fc^2^)/3'
_refine_ls_weighting_scheme calc
_refine_ls_wR_factor_gt 0.1306
_refine_ls_wR_factor_ref 0.1575
_reflns_number_gt 4449
_reflns_number_total 7430
_reflns_threshold_expression >2sigma(I)
_cod_data_source_file c5ra15139b2.cif
_cod_data_source_block 4c
_cod_database_code 7222292
_audit_block_doi 10.5517/cc1j93wt

loop_
_symmetry_equiv_pos_as_xyz
'x, y, z'
'-x, -y, -z'

loop_
_atom_site_label
_atom_site_type_symbol
_atom_site_fract_x
_atom_site_fract_y
_atom_site_fract_z
_atom_site_U_iso_or_equiv
_atom_site_adp_type
_atom_site_occupancy
_atom_site_symmetry_multiplicity
_atom_site_calc_flag
_atom_site_refinement_flags
C1 C 0.6112(3) 1.3077(2) 0.1838(2) 0.0775(8) Uani 1 1 d .
H1 H 0.5144 1.3179 0.2119 0.093 Uiso 1 1 calc R
C2 C 0.6498(5) 1.3764(3) 0.1041(3) 0.1130(13) Uani 1 1 d .
H2 H 0.5789 1.4329 0.0795 0.136 Uiso 1 1 calc R
C3 C 0.7924(6) 1.3603(3) 0.0624(3) 0.1125(13) Uani 1 1 d .
H3 H 0.8183 1.4058 0.0090 0.135 Uiso 1 1 calc R
C4 C 0.8951(4) 1.2796(3) 0.0978(2) 0.0931(10) Uani 1 1 d .
H4 H 0.9918 1.2693 0.0688 0.112 Uiso 1 1 calc R
C5 C 0.8579(3) 1.2116(2) 0.17696(17) 0.0637(7) Uani 1 1 d .
H5 H 0.9301 1.1560 0.2010 0.076 Uiso 1 1 calc R
C6 C 0.7156(3) 1.22493(18) 0.22095(15) 0.0447(5) Uani 1 1 d .
C7 C 0.6746(2) 1.15587(17) 0.31070(14) 0.0397(5) Uani 1 1 d .
H7A H 0.6681 1.1950 0.3666 0.048 Uiso 1 1 calc R
H7B H 0.5786 1.1595 0.3212 0.048 Uiso 1 1 calc R
C8 C 0.88058(19) 0.98573(17) 0.34929(12) 0.0308(4) Uani 1 1 d .
C9 C 0.96050(18) 0.84592(16) 0.33129(12) 0.0280(4) Uani 1 1 d .
C10 C 0.89232(19) 0.82742(17) 0.26304(12) 0.0305(4) Uani 1 1 d .
C11 C 0.9183(2) 0.72428(18) 0.21679(13) 0.0385(5) Uani 1 1 d .
H11 H 0.9938 0.6507 0.2214 0.046 Uiso 1 1 calc R
C12 C 0.8310(2) 0.7309(2) 0.16312(14) 0.0460(5) Uani 1 1 d .
C13 C 0.8509(3) 0.6171(2) 0.11946(17) 0.0670(7) Uani 1 1 d .
H13A H 0.7609 0.6073 0.1450 0.100 Uiso 1 1 calc R
H13B H 0.9267 0.5484 0.1358 0.100 Uiso 1 1 calc R
H13C H 0.8778 0.6233 0.0498 0.100 Uiso 1 1 calc R
C14 C 0.7248(3) 0.8429(2) 0.15437(16) 0.0535(6) Uani 1 1 d .
H14 H 0.6674 0.8481 0.1179 0.064 Uiso 1 1 calc R
C15 C 0.6997(2) 0.9481(2) 0.19733(15) 0.0459(5) Uani 1 1 d .
H15 H 0.6286 1.0227 0.1893 0.055 Uiso 1 1 calc R
C16 C 0.7844(2) 0.93754(17) 0.25254(12) 0.0321(4) Uani 1 1 d .
C17 C 0.91138(18) 0.78702(16) 0.43246(12) 0.0266(4) Uani 1 1 d .
C18 C 0.7534(2) 0.85015(18) 0.48412(13) 0.0334(4) Uani 1 1 d .
C19 C 0.9479(2) 0.65827(18) 0.41538(12) 0.0316(4) Uani 1 1 d .
C20 C 1.2056(2) 0.72878(17) 0.35284(13) 0.0345(5) Uani 1 1 d .
H20 H 1.3064 0.6902 0.3227 0.041 Uiso 1 1 calc R
C21 C 1.12509(19) 0.79675(17) 0.29661(12) 0.0332(4) Uani 1 1 d .
C22 C 1.2048(2) 0.8217(2) 0.19810(14) 0.0462(5) Uani 1 1 d .
C23 C 1.1791(3) 0.9307(3) 0.05485(15) 0.0688(8) Uani 1 1 d .
H23A H 1.2323 0.9770 0.0539 0.103 Uiso 1 1 calc R
H23B H 1.1032 0.9772 0.0275 0.103 Uiso 1 1 calc R
H23C H 1.2446 0.8570 0.0171 0.103 Uiso 1 1 calc R
C24 C 0.6714(3) 0.8726(3) 0.84317(16) 0.0619(7) Uani 1 1 d .
H24 H 0.6537 0.9537 0.8317 0.074 Uiso 1 1 calc R
C25 C 0.5931(3) 0.8403(3) 0.93162(18) 0.0791(9) Uani 1 1 d .
H25 H 0.5216 0.9004 0.9780 0.095 Uiso 1 1 calc R
C26 C 0.6188(3) 0.7236(3) 0.95129(17) 0.0780(9) Uani 1 1 d .
H26 H 0.5671 0.7029 1.0113 0.094 Uiso 1 1 calc R
C27 C 0.7219(3) 0.6354(3) 0.88214(18) 0.0879(10) Uani 1 1 d .
H27 H 0.7390 0.5546 0.8949 0.105 Uiso 1 1 calc R
C28 C 0.8003(3) 0.6660(2) 0.79390(16) 0.0738(8) Uani 1 1 d .
H28 H 0.8713 0.6050 0.7482 0.089 Uiso 1 1 calc R
C29 C 0.7756(2) 0.7855(2) 0.77179(13) 0.0448(5) Uani 1 1 d .
C30 C 0.8520(2) 0.82012(18) 0.67616(13) 0.0396(5) Uani 1 1 d .
H30 H 0.8419 0.8999 0.6696 0.048 Uiso 1 1 calc R
C31 C 0.93403(19) 0.74715(17) 0.59869(12) 0.0314(4) Uani 1 1 d .
H31 H 0.9539 0.6652 0.6060 0.038 Uiso 1 1 calc R
C32 C 0.99663(18) 0.78915(16) 0.49989(12) 0.0288(4) Uani 1 1 d .
H32 H 0.9848 0.8723 0.5055 0.035 Uiso 1 1 calc R
C33 C 1.23467(18) 0.61250(17) 0.49742(12) 0.0306(4) Uani 1 1 d .
C34 C 1.2411(2) 0.63181(18) 0.58646(14) 0.0359(5) Uani 1 1 d .
H34 H 1.1952 0.7097 0.6136 0.043 Uiso 1 1 calc R
C35 C 1.3156(2) 0.53530(18) 0.63458(14) 0.0397(5) Uani 1 1 d .
H35 H 1.3183 0.5483 0.6947 0.048 Uiso 1 1 calc R
C36 C 1.3864(2) 0.41898(18) 0.59400(14) 0.0370(5) Uani 1 1 d .
C37 C 1.5245(3) 0.2083(2) 0.61363(18) 0.0592(6) Uani 1 1 d .
H37A H 1.4529 0.1879 0.6046 0.089 Uiso 1 1 calc R
H37B H 1.5639 0.1557 0.6605 0.089 Uiso 1 1 calc R
H37C H 1.6020 0.1989 0.5526 0.089 Uiso 1 1 calc R
C38 C 1.3822(2) 0.39974(18) 0.50521(14) 0.0392(5) Uani 1 1 d .
H38 H 1.4311 0.3222 0.4771 0.047 Uiso 1 1 calc R
C39 C 1.3046(2) 0.49671(18) 0.45754(14) 0.0378(5) Uani 1 1 d .
H39 H 1.2997 0.4833 0.3982 0.045 Uiso 1 1 calc R
N1 N 0.77803(16) 1.02951(13) 0.30487(10) 0.0318(4) Uani 1 1 d .
N2 N 0.6330(2) 0.89747(18) 0.52816(13) 0.0563(5) Uani 1 1 d .
N3 N 0.9830(2) 0.55854(17) 0.40083(13) 0.0500(5) Uani 1 1 d .
N4 N 1.15101(15) 0.71238(14) 0.44971(10) 0.0321(4) Uani 1 1 d .
O1 O 0.90242(15) 1.04532(12) 0.39724(10) 0.0437(4) Uani 1 1 d .
O2 O 1.33531(18) 0.7804(2) 0.16077(12) 0.0994(8) Uani 1 1 d .
O3 O 1.11480(15) 0.90221(13) 0.15385(9) 0.0487(4) Uani 1 1 d .
O4 O 1.45752(15) 0.33079(13) 0.64806(10) 0.0495(4) Uani 1 1 d .

loop_
_atom_site_aniso_label
_atom_site_aniso_U_11
_atom_site_aniso_U_22
_atom_site_aniso_U_33
_atom_site_aniso_U_23
_atom_site_aniso_U_13
_atom_site_aniso_U_12
C1 0.096(2) 0.0586(17) 0.094(2) 0.0290(15) -0.0629(18) -0.0296(16)
C2 0.168(4) 0.089(3) 0.126(3) 0.068(2) -0.109(3) -0.063(3)
C3 0.186(4) 0.097(3) 0.092(3) 0.057(2) -0.073(3) -0.086(3)
C4 0.116(3) 0.081(2) 0.077(2) 0.0334(18) -0.0187(19) -0.055(2)
C5 0.0725(18) 0.0508(15) 0.0584(15) 0.0161(12) -0.0168(13) -0.0254(14)
C6 0.0652(15) 0.0275(11) 0.0446(12) 0.0060(9) -0.0279(11) -0.0161(11)
C7 0.0375(11) 0.0319(11) 0.0448(11) 0.0012(9) -0.0154(9) -0.0089(10)
C8 0.0339(10) 0.0325(11) 0.0285(9) 0.0070(8) -0.0105(8) -0.0178(9)
C9 0.0311(10) 0.0291(10) 0.0260(9) 0.0051(7) -0.0113(7) -0.0143(9)
C10 0.0337(10) 0.0328(11) 0.0271(9) 0.0047(8) -0.0113(8) -0.0159(9)
C11 0.0472(12) 0.0362(12) 0.0333(10) 0.0016(9) -0.0145(9) -0.0180(10)
C12 0.0642(15) 0.0495(14) 0.0372(11) 0.0039(10) -0.0225(11) -0.0313(12)
C13 0.099(2) 0.0643(17) 0.0609(15) -0.0035(13) -0.0368(14) -0.0453(16)
C14 0.0654(15) 0.0642(17) 0.0521(13) 0.0072(12) -0.0378(12) -0.0331(14)
C15 0.0505(13) 0.0465(13) 0.0505(12) 0.0106(10) -0.0325(11) -0.0191(11)
C16 0.0361(11) 0.0343(11) 0.0306(9) 0.0045(8) -0.0129(8) -0.0184(9)
C17 0.0253(9) 0.0256(10) 0.0283(9) 0.0033(7) -0.0089(7) -0.0109(8)
C18 0.0301(11) 0.0356(11) 0.0336(10) 0.0061(8) -0.0119(9) -0.0133(10)
C19 0.0336(11) 0.0331(12) 0.0306(10) 0.0062(8) -0.0126(8) -0.0161(9)
C20 0.0269(10) 0.0419(12) 0.0319(10) 0.0043(8) -0.0067(8) -0.0151(9)
C21 0.0310(10) 0.0387(11) 0.0297(10) 0.0045(8) -0.0083(8) -0.0169(9)
C22 0.0341(12) 0.0618(15) 0.0343(11) 0.0073(10) -0.0077(9) -0.0171(11)
C23 0.0689(17) 0.098(2) 0.0351(12) 0.0257(13) -0.0149(11) -0.0396(16)
C24 0.0543(15) 0.0766(18) 0.0415(13) -0.0178(12) -0.0057(11) -0.0184(14)
C25 0.0560(17) 0.118(3) 0.0416(15) -0.0243(16) 0.0010(12) -0.0235(18)
C26 0.0576(17) 0.130(3) 0.0319(13) 0.0119(16) -0.0088(12) -0.0335(19)
C27 0.080(2) 0.093(2) 0.0487(15) 0.0276(15) -0.0038(14) -0.0206(18)
C28 0.0720(18) 0.0605(17) 0.0391(13) 0.0114(12) 0.0043(12) -0.0045(14)
C29 0.0377(12) 0.0561(15) 0.0293(10) -0.0004(10) -0.0114(9) -0.0090(11)
C30 0.0414(12) 0.0369(12) 0.0350(10) 0.0008(9) -0.0134(9) -0.0109(10)
C31 0.0316(10) 0.0293(10) 0.0304(10) 0.0053(8) -0.0109(8) -0.0111(9)
C32 0.0285(10) 0.0287(10) 0.0293(9) 0.0030(8) -0.0104(8) -0.0120(9)
C33 0.0224(9) 0.0366(11) 0.0328(10) 0.0059(8) -0.0106(8) -0.0126(9)
C34 0.0356(11) 0.0344(11) 0.0415(11) 0.0039(9) -0.0185(9) -0.0144(9)
C35 0.0426(12) 0.0450(13) 0.0394(11) 0.0065(9) -0.0220(9) -0.0202(11)
C36 0.0282(10) 0.0408(12) 0.0439(11) 0.0116(9) -0.0169(9) -0.0153(10)
C37 0.0597(15) 0.0410(14) 0.0785(17) 0.0179(12) -0.0375(13) -0.0154(12)
C38 0.0285(11) 0.0348(12) 0.0466(12) -0.0021(9) -0.0118(9) -0.0061(9)
C39 0.0298(10) 0.0435(13) 0.0355(10) -0.0022(9) -0.0116(8) -0.0099(10)
N1 0.0334(9) 0.0275(9) 0.0360(8) 0.0047(7) -0.0155(7) -0.0121(7)
N2 0.0331(11) 0.0650(13) 0.0549(11) 0.0076(10) -0.0097(9) -0.0122(10)
N3 0.0694(13) 0.0355(11) 0.0497(11) 0.0048(8) -0.0225(9) -0.0247(10)
N4 0.0245(8) 0.0379(9) 0.0308(8) 0.0060(7) -0.0097(7) -0.0113(7)
O1 0.0596(9) 0.0351(8) 0.0512(8) 0.0040(6) -0.0299(7) -0.0245(7)
O2 0.0361(10) 0.162(2) 0.0520(10) 0.0416(12) -0.0019(8) -0.0200(12)
O3 0.0438(8) 0.0613(10) 0.0354(7) 0.0195(7) -0.0124(7) -0.0226(8)
O4 0.0495(9) 0.0403(9) 0.0580(9) 0.0144(7) -0.0306(8) -0.0118(7)

loop_
_atom_type_symbol
_atom_type_description
_atom_type_scat_dispersion_real
_atom_type_scat_dispersion_imag
_atom_type_scat_source
C C 0.0033 0.0016 'International Tables Vol C Tables 4.2.6.8 and 6.1.1.4'
H H 0.0000 0.0000 'International Tables Vol C Tables 4.2.6.8 and 6.1.1.4'
N N 0.0061 0.0033 'International Tables Vol C Tables 4.2.6.8 and 6.1.1.4'
O O 0.0106 0.0060 'International Tables Vol C Tables 4.2.6.8 and 6.1.1.4'

loop_
_geom_angle_atom_site_label_1
_geom_angle_atom_site_label_2
_geom_angle_atom_site_label_3
_geom_angle
C6 C1 C2 120.3(3)
C6 C1 H1 119.8
C2 C1 H1 119.8
C3 C2 C1 119.7(3)
C3 C2 H2 120.2
C1 C2 H2 120.2
C4 C3 C2 120.5(3)
C4 C3 H3 119.7
C2 C3 H3 119.7
C3 C4 C5 120.2(3)
C3 C4 H4 119.9
C5 C4 H4 119.9
C6 C5 C4 121.0(3)
C6 C5 H5 119.5
C4 C5 H5 119.5
C1 C6 C5 118.2(2)
C1 C6 C7 121.1(2)
C5 C6 C7 120.60(19)
N1 C7 C6 113.40(16)
N1 C7 H7A 108.9
C6 C7 H7A 108.9
N1 C7 H7B 108.9
C6 C7 H7B 108.9
H7A C7 H7B 107.7
O1 C8 N1 125.76(18)
O1 C8 C9 126.44(16)
N1 C8 C9 107.76(15)
C21 C9 C10 116.89(14)
C21 C9 C8 114.28(14)
C10 C9 C8 101.62(14)
C21 C9 C17 107.35(14)
C10 C9 C17 109.55(13)
C8 C9 C17 106.65(13)
C16 C10 C11 119.92(17)
C16 C10 C9 108.50(15)
C11 C10 C9 131.55(17)
C10 C11 C12 119.93(19)
C10 C11 H11 120.0
C12 C11 H11 120.0
C14 C12 C11 118.04(19)
C14 C12 C13 121.8(2)
C11 C12 C13 120.1(2)
C12 C13 H13A 109.5
C12 C13 H13B 109.5
H13A C13 H13B 109.5
C12 C13 H13C 109.5
H13A C13 H13C 109.5
H13B C13 H13C 109.5
C12 C14 C15 123.13(19)
C12 C14 H14 118.4
C15 C14 H14 118.4
C16 C15 C14 117.3(2)
C16 C15 H15 121.4
C14 C15 H15 121.4
C15 C16 C10 121.63(18)
C15 C16 N1 128.15(18)
C10 C16 N1 110.22(15)
C18 C17 C19 109.03(15)
C18 C17 C9 111.72(14)
C19 C17 C9 109.04(13)
C18 C17 C32 108.79(14)
C19 C17 C32 107.39(14)
C9 C17 C32 110.76(13)
N2 C18 C17 176.6(2)
N3 C19 C17 176.6(2)
C21 C20 N4 125.18(17)
C21 C20 H20 117.4
N4 C20 H20 117.4
C20 C21 C22 117.05(17)
C20 C21 C9 122.82(16)
C22 C21 C9 120.13(16)
O2 C22 O3 122.24(18)
O2 C22 C21 125.68(19)
O3 C22 C21 112.01(17)
O3 C23 H23A 109.5
O3 C23 H23B 109.5
H23A C23 H23B 109.5
O3 C23 H23C 109.5
H23A C23 H23C 109.5
H23B C23 H23C 109.5
C29 C24 C25 120.8(3)
C29 C24 H24 119.6
C25 C24 H24 119.6
C26 C25 C24 121.0(3)
C26 C25 H25 119.5
C24 C25 H25 119.5
C25 C26 C27 119.5(3)
C25 C26 H26 120.3
C27 C26 H26 120.3
C26 C27 C28 120.2(3)
C26 C27 H27 119.9
C28 C27 H27 119.9
C27 C28 C29 121.4(2)
C27 C28 H28 119.3
C29 C28 H28 119.3
C24 C29 C28 117.1(2)
C24 C29 C30 120.8(2)
C28 C29 C30 122.07(19)
C31 C30 C29 125.2(2)
C31 C30 H30 117.4
C29 C30 H30 117.4
C30 C31 C32 123.44(18)
C30 C31 H31 118.3
C32 C31 H31 118.3
N4 C32 C31 114.16(14)
N4 C32 C17 105.92(13)
C31 C32 C17 108.98(14)
N4 C32 H32 109.2
C31 C32 H32 109.2
C17 C32 H32 109.2
C39 C33 C34 119.45(17)
C39 C33 N4 120.74(16)
C34 C33 N4 119.77(17)
C35 C34 C33 119.90(18)
C35 C34 H34 120.0
C33 C34 H34 120.0
C34 C35 C36 120.51(18)
C34 C35 H35 119.7
C36 C35 H35 119.7
O4 C36 C38 124.99(19)
O4 C36 C35 115.23(17)
C38 C36 C35 119.77(18)
O4 C37 H37A 109.5
O4 C37 H37B 109.5
H37A C37 H37B 109.5
O4 C37 H37C 109.5
H37A C37 H37C 109.5
H37B C37 H37C 109.5
C36 C38 C39 119.76(19)
C36 C38 H38 120.1
C39 C38 H38 120.1
C33 C39 C38 120.59(17)
C33 C39 H39 119.7
C38 C39 H39 119.7
C8 N1 C16 111.63(15)
C8 N1 C7 123.95(16)
C16 N1 C7 124.42(15)
C20 N4 C33 121.09(15)
C20 N4 C32 116.99(14)
C33 N4 C32 121.29(13)
C22 O3 C23 117.57(16)
C36 O4 C37 118.07(16)

loop_
_geom_bond_atom_site_label_1
_geom_bond_atom_site_label_2
_geom_bond_distance
C1 C6 1.375(3)
C1 C2 1.393(4)
C1 H1 0.9300
C2 C3 1.366(5)
C2 H2 0.9300
C3 C4 1.339(5)
C3 H3 0.9300
C4 C5 1.380(3)
C4 H4 0.9300
C5 C6 1.376(3)
C5 H5 0.9300
C6 C7 1.503(3)
C7 N1 1.454(2)
C7 H7A 0.9700
C7 H7B 0.9700
C8 O1 1.218(2)
C8 N1 1.356(2)
C8 C9 1.556(3)
C9 C21 1.507(2)
C9 C10 1.523(2)
C9 C17 1.579(2)
C10 C16 1.381(3)
C10 C11 1.385(3)
C11 C12 1.397(3)
C11 H11 0.9300
C12 C14 1.380(3)
C12 C13 1.509(3)
C13 H13A 0.9600
C13 H13B 0.9600
C13 H13C 0.9600
C14 C15 1.385(3)
C14 H14 0.9300
C15 C16 1.379(3)
C15 H15 0.9300
C16 N1 1.409(2)
C17 C18 1.470(3)
C17 C19 1.483(3)
C17 C32 1.580(2)
C18 N2 1.133(2)
C19 N3 1.136(2)
C20 C21 1.352(3)
C20 N4 1.356(2)
C20 H20 0.9300
C21 C22 1.465(3)
C22 O2 1.199(2)
C22 O3 1.336(2)
C23 O3 1.439(2)
C23 H23A 0.9600
C23 H23B 0.9600
C23 H23C 0.9600
C24 C29 1.384(3)
C24 C25 1.387(4)
C24 H24 0.9300
C25 C26 1.344(4)
C25 H25 0.9300
C26 C27 1.370(4)
C26 H26 0.9300
C27 C28 1.377(3)
C27 H27 0.9300
C28 C29 1.384(3)
C28 H28 0.9300
C29 C30 1.465(3)
C30 C31 1.319(2)
C30 H30 0.9300
C31 C32 1.493(2)
C31 H31 0.9300
C32 N4 1.464(2)
C32 H32 0.9800
C33 C39 1.378(3)
C33 C34 1.389(3)
C33 N4 1.437(2)
C34 C35 1.378(3)
C34 H34 0.9300
C35 C36 1.387(3)
C35 H35 0.9300
C36 O4 1.368(2)
C36 C38 1.374(3)
C37 O4 1.424(3)
C37 H37A 0.9600
C37 H37B 0.9600
C37 H37C 0.9600
C38 C39 1.391(3)
C38 H38 0.9300
C39 H39 0.9300
